data_7213999
loop_
_publ_author_name
'Zhao, Hai-Yan'
'Zhao, Jun-Wei'
'Yang, Bai-Feng'
'He, Huan'
'Yang, Guo-Yu'

_publ_section_title
;
 A series of organic--inorganic hybrids based on lanthanide-substituted
 Dawson-type phosphotungstate dimers and copper--en linkers
;
_journal_issue 11
_journal_name_full CrystEngComm
_journal_page_first 2230
_journal_paper_doi 10.1039/c3ce42029a
_journal_volume 16
_journal_year 2014
_chemical_formula_sum 'C20 H149 Cu Eu N20 Na2 O150 P4 W34'
_chemical_formula_weight 9706.85
_chemical_name_systematic
; 
 ? 
;
_space_group_IT_number 15
_symmetry_cell_setting monoclinic
_symmetry_space_group_name_Hall '-C 2yc'
_symmetry_space_group_name_H-M 'C 1 2/c 1'
_atom_sites_solution_hydrogens geom
_atom_sites_solution_primary direct
_atom_sites_solution_secondary difmap
_audit_creation_method SHELXL-97
_cell_angle_alpha 90.00
_cell_angle_beta 100.660(3)
_cell_angle_gamma 90.00
_cell_formula_units_Z 4
_cell_length_a 48.3988(17)
_cell_length_b 13.6295(4)
_cell_length_c 22.1644(6)
_cell_measurement_reflns_used 11665
_cell_measurement_temperature 293(2)
_cell_measurement_theta_max 29.5205
_cell_measurement_theta_min 2.8702
_cell_volume 14368.5(8)
_computing_cell_refinement 'Bruker FRAMBO'
_computing_data_collection 'Bruker FRAMBO'
_computing_data_reduction 'Bruker SHELXTL'
_computing_molecular_graphics 'Bruker SHELXTL'
_computing_publication_material 'Bruker SHELXTL'
_computing_structure_refinement 'SHELXL-97 (Sheldrick, 1997)'
_computing_structure_solution 'SHELXS-97 (Sheldrick, 1990)'
_diffrn_ambient_temperature 293(2)
_diffrn_measured_fraction_theta_full 0.997
_diffrn_measured_fraction_theta_max 0.997
_diffrn_measurement_device_type 'Xcalibur, Atlas, Gemini ultra'
_diffrn_measurement_method 'phi and omega scans'
_diffrn_radiation_monochromator graphite
_diffrn_radiation_source 'fine-focus sealed tube'
_diffrn_radiation_type MoK\a
_diffrn_radiation_wavelength 0.71073
_diffrn_reflns_av_R_equivalents 0.0488
_diffrn_reflns_av_sigmaI/netI 0.0621
_diffrn_reflns_limit_h_max 52
_diffrn_reflns_limit_h_min -57
_diffrn_reflns_limit_k_max 16
_diffrn_reflns_limit_k_min -15
_diffrn_reflns_limit_l_max 26
_diffrn_reflns_limit_l_min -26
_diffrn_reflns_number 37770
_diffrn_reflns_theta_full 25.20
_diffrn_reflns_theta_max 25.20
_diffrn_reflns_theta_min 2.88
_diffrn_standards_decay_% none
_diffrn_standards_interval_count none
_diffrn_standards_interval_time none
_diffrn_standards_number none
_exptl_absorpt_coefficient_mu 27.851
_exptl_absorpt_correction_T_max 0.2141
_exptl_absorpt_correction_T_min 0.0545
_exptl_absorpt_correction_type multi-scan
_exptl_absorpt_process_details 'SADABS (Sheldrick, 1996)'
_exptl_crystal_colour deep-gray
_exptl_crystal_density_diffrn 4.487
_exptl_crystal_density_method 'not measured'
_exptl_crystal_description plate
_exptl_crystal_F_000 17196
_exptl_crystal_size_max 0.25
_exptl_crystal_size_mid 0.10
_exptl_crystal_size_min 0.08
_refine_diff_density_max 2.840
_refine_diff_density_min -1.796
_refine_diff_density_rms 0.385
_refine_ls_extinction_method none
_refine_ls_goodness_of_fit_ref 1.075
_refine_ls_hydrogen_treatment mixed
_refine_ls_matrix_type full
_refine_ls_number_parameters 952
_refine_ls_number_reflns 12910
_refine_ls_number_restraints 19
_refine_ls_restrained_S_all 1.077
_refine_ls_R_factor_all 0.0545
_refine_ls_R_factor_gt 0.0367
_refine_ls_shift/su_max 0.001
_refine_ls_shift/su_mean 0.000
_refine_ls_structure_factor_coef Fsqd
_refine_ls_weighting_details 'calc w=1/[\s^2^(Fo^2^)+(0.0293P)^2^+58.9748P] where P=(Fo^2^+2Fc^2^)/3'
_refine_ls_weighting_scheme calc
_refine_ls_wR_factor_gt 0.0795
_refine_ls_wR_factor_ref 0.0848
_reflns_number_gt 10170
_reflns_number_total 12910
_reflns_threshold_expression >2sigma(I)
_cod_data_source_file c3ce42029a.txt
_cod_data_source_block 2
_cod_original_sg_symbol_H-M C2/c
_cod_database_code 7213999

loop_
_symmetry_equiv_pos_as_xyz
'x, y, z'
'-x, y, -z+1/2'
'x+1/2, y+1/2, z'
'-x+1/2, y+1/2, -z+1/2'
'-x, -y, -z'
'x, -y, z-1/2'
'-x+1/2, -y+1/2, -z'
'x+1/2, -y+1/2, z-1/2'

loop_
_atom_site_label
_atom_site_type_symbol
_atom_site_fract_x
_atom_site_fract_y
_atom_site_fract_z
_atom_site_U_iso_or_equiv
_atom_site_adp_type
_atom_site_occupancy
_atom_site_symmetry_multiplicity
_atom_site_calc_flag
_atom_site_refinement_flags
C1 C 0.4624(4) 0.6338(12) 0.0422(7) 0.040(5) Uani 1 1 d .
H1C H 0.4457 0.6266 0.0106 0.048 Uiso 1 1 calc R
H1D H 0.4570 0.6648 0.0777 0.048 Uiso 1 1 calc R
C2 C 0.4843(4) 0.6946(12) 0.0189(8) 0.037(4) Uani 1 1 d .
H2A H 0.4763 0.7568 0.0031 0.044 Uiso 1 1 calc R
H2B H 0.5000 0.7077 0.0519 0.044 Uiso 1 1 calc R
C3 C 0.0966(5) 0.215(2) 0.0633(9) 0.111(13) Uani 1 1 d .
H3A H 0.0890 0.1535 0.0754 0.133 Uiso 1 1 calc R
H3B H 0.1058 0.2039 0.0285 0.133 Uiso 1 1 calc R
C4 C 0.1157(5) 0.2653(15) 0.1165(8) 0.059(6) Uani 1 1 d .
H4A H 0.1171 0.3339 0.1059 0.071 Uiso 1 1 calc R
H4B H 0.1344 0.2370 0.1202 0.071 Uiso 1 1 calc R
C5 C 0.2866(6) 0.8182(15) 0.3694(10) 0.089(9) Uani 1 1 d D
H5A H 0.3043 0.7828 0.3770 0.107 Uiso 1 1 calc R
H5B H 0.2760 0.7955 0.3998 0.107 Uiso 1 1 calc R
C6 C 0.2934(9) 0.920(2) 0.3837(12) 0.19(2) Uani 1 1 d D
H6A H 0.3034 0.9439 0.3525 0.232 Uiso 1 1 calc R
H6B H 0.2757 0.9554 0.3781 0.232 Uiso 1 1 calc R
Cu1 Cu 0.5000 0.5000 0.0000 0.0248(6) Uani 1 2 d S
Eu1 Eu 0.5000 0.57729(7) 0.7500 0.0142(2) Uani 1 2 d S
N1 N 0.4757(3) 0.5347(9) 0.0594(5) 0.027(3) Uani 1 1 d .
H1A H 0.4622 0.4890 0.0587 0.032 Uiso 1 1 calc R
H1B H 0.4860 0.5370 0.0976 0.032 Uiso 1 1 calc R
N2 N 0.4937(3) 0.6390(9) -0.0300(5) 0.027(3) Uani 1 1 d .
H2C H 0.5098 0.6646 -0.0382 0.032 Uiso 1 1 calc R
H2D H 0.4806 0.6408 -0.0646 0.032 Uiso 1 1 calc R
N3 N 0.0742(6) 0.297(2) 0.0509(9) 0.149(13) Uani 1 1 d .
H3C H 0.0645 0.2908 0.0128 0.223 Uiso 1 1 calc R
H3D H 0.0826 0.3549 0.0553 0.223 Uiso 1 1 calc R
H3E H 0.0625 0.2912 0.0775 0.223 Uiso 1 1 calc R
N4 N 0.1072(3) 0.2601(9) 0.1798(5) 0.039(4) Uani 1 1 d .
H4C H 0.0995 0.2018 0.1844 0.059 Uiso 1 1 calc R
H4D H 0.0947 0.3071 0.1827 0.059 Uiso 1 1 calc R
H4E H 0.1223 0.2684 0.2090 0.059 Uiso 1 1 calc R
N5 N 0.2719(3) 0.7851(11) 0.3125(6) 0.044(4) Uani 1 1 d .
H5C H 0.2570 0.7503 0.3181 0.067 Uiso 1 1 calc R
H5D H 0.2832 0.7475 0.2947 0.067 Uiso 1 1 calc R
H5E H 0.2663 0.8363 0.2885 0.067 Uiso 1 1 calc R
N6 N 0.3084(3) 0.9480(11) 0.4387(6) 0.045(4) Uani 1 1 d .
H6C H 0.3122 0.8957 0.4629 0.067 Uiso 1 1 calc R
H6D H 0.2985 0.9910 0.4562 0.067 Uiso 1 1 calc R
H6E H 0.3244 0.9756 0.4333 0.067 Uiso 1 1 calc R
Na1 Na 0.29114(18) 0.5025(5) 0.9077(4) 0.061(2) Uani 1 1 d .
O1 O 0.4250(2) 0.6128(6) 0.5624(4) 0.015(2) Uani 1 1 d .
O2 O 0.3885(2) 0.8378(6) 0.8491(4) 0.018(2) Uani 1 1 d .
O3 O 0.3832(2) 0.6498(6) 0.8635(4) 0.019(2) Uani 1 1 d .
O4 O 0.4380(2) 0.6177(7) 0.8764(4) 0.019(2) Uani 1 1 d .
O5 O 0.4034(2) 0.4713(6) 0.8476(4) 0.017(2) Uani 1 1 d .
O6 O 0.37891(19) 0.5745(6) 0.7402(4) 0.014(2) Uani 1 1 d .
O7 O 0.2873(2) 0.8170(7) 0.7470(4) 0.019(2) Uani 1 1 d .
O8 O 0.4797(2) 0.5209(6) 0.8350(4) 0.018(2) Uani 1 1 d .
O9 O 0.4721(2) 0.4359(6) 0.7128(4) 0.015(2) Uani 1 1 d .
O10 O 0.4418(2) 0.3722(6) 0.7980(4) 0.018(2) Uani 1 1 d .
O11 O 0.4749(2) 0.7138(6) 0.7801(4) 0.019(2) Uani 1 1 d .
O12 O 0.3244(2) 0.5145(6) 0.6783(4) 0.019(2) Uani 1 1 d .
O13 O 0.44345(19) 0.8079(6) 0.6843(4) 0.016(2) Uani 1 1 d .
O14 O 0.3532(2) 1.0485(6) 0.6755(4) 0.018(2) Uani 1 1 d .
O15 O 0.27858(19) 0.7242(6) 0.6144(4) 0.016(2) Uani 1 1 d .
O16 O 0.2465(2) 0.8471(7) 0.5236(4) 0.024(2) Uani 1 1 d .
O17 O 0.2903(2) 0.9775(7) 0.5600(4) 0.022(2) Uani 1 1 d .
O18 O 0.2978(2) 1.0524(6) 0.6709(4) 0.021(2) Uani 1 1 d .
O19 O 0.35588(19) 0.8124(6) 0.5031(4) 0.015(2) Uani 1 1 d .
O20 O 0.4071(2) 0.6420(6) 0.6626(4) 0.017(2) Uani 1 1 d .
O21 O 0.3460(2) 0.9725(6) 0.5647(4) 0.018(2) Uani 1 1 d .
O22 O 0.4622(2) 0.7710(6) 0.5723(4) 0.022(2) Uani 1 1 d .
O23 O 0.4216(2) 0.4537(7) 0.6343(4) 0.017(2) Uani 1 1 d .
O24 O 0.43067(19) 0.5419(6) 0.7528(4) 0.013(2) Uani 1 1 d .
O25 O 0.35505(18) 0.7859(6) 0.6192(3) 0.012(2) Uani 1 1 d .
O26 O 0.40693(19) 0.7958(6) 0.5778(4) 0.016(2) Uani 1 1 d .
O27 O 0.3525(2) 0.4260(6) 0.7769(4) 0.016(2) Uani 1 1 d .
O28 O 0.3213(2) 0.9632(7) 0.7745(4) 0.022(2) Uani 1 1 d .
O29 O 0.3947(2) 0.9651(7) 0.5137(4) 0.027(3) Uani 1 1 d .
O30 O 0.3043(2) 0.7971(6) 0.5307(4) 0.019(2) Uani 1 1 d .
O31 O 0.2721(2) 0.5244(7) 0.6099(4) 0.026(2) Uani 1 1 d .
O32 O 0.32935(19) 0.7176(6) 0.6994(4) 0.014(2) Uani 1 1 d .
O33 O 0.39450(19) 0.3830(6) 0.7153(4) 0.016(2) Uani 1 1 d .
O34 O 0.4190(2) 0.9189(6) 0.7554(4) 0.016(2) Uani 1 1 d .
O35 O 0.4764(2) 0.9147(7) 0.7826(4) 0.025(2) Uani 1 1 d .
O36 O 0.3759(2) 1.0150(6) 0.7936(4) 0.017(2) Uani 1 1 d .
O37 O 0.36296(19) 0.8591(6) 0.7258(4) 0.014(2) Uani 1 1 d .
O38 O 0.4082(2) 1.1074(7) 0.7203(4) 0.025(2) Uani 1 1 d U
O39 O 0.4669(2) 0.6343(6) 0.6622(4) 0.020(2) Uani 1 1 d .
O40 O 0.3182(2) 0.6243(6) 0.5787(4) 0.018(2) Uani 1 1 d .
O41 O 0.3683(2) 0.6297(6) 0.5441(4) 0.016(2) Uani 1 1 d .
O42 O 0.3934(2) 0.9530(6) 0.6390(4) 0.017(2) Uani 1 1 d .
O43 O 0.3207(2) 1.1529(7) 0.5796(4) 0.026(2) Uani 1 1 d .
O44 O 0.4396(2) 0.2737(6) 0.6867(4) 0.022(2) Uani 1 1 d .
O45 O 0.3408(2) 0.3235(7) 0.6671(4) 0.029(3) Uani 1 1 d .
O46 O 0.3343(2) 0.7944(6) 0.8229(4) 0.020(2) Uani 1 1 d .
O47 O 0.3521(2) 0.9605(8) 0.8933(4) 0.029(3) Uani 1 1 d .
O48 O 0.41385(19) 0.7135(6) 0.7695(4) 0.016(2) Uani 1 1 d .
O49 O 0.3670(2) 0.4833(6) 0.6209(4) 0.018(2) Uani 1 1 d .
O50 O 0.3213(2) 0.6589(7) 0.4556(4) 0.021(2) Uani 1 1 d .
O51 O 0.3327(2) 0.6013(7) 0.8045(4) 0.022(2) Uani 1 1 d .
O52 O 0.2875(2) 0.6852(7) 0.8402(4) 0.026(2) Uani 1 1 d .
O53 O 0.3921(2) 0.4549(6) 0.5180(4) 0.021(2) Uani 1 1 d .
O54 O 0.3561(2) 0.4813(7) 0.8985(4) 0.026(2) Uani 1 1 d .
O55 O 0.4555(2) 0.4306(7) 0.9217(4) 0.021(2) Uani 1 1 d .
O56 O 0.2628(2) 0.9022(7) 0.6449(4) 0.023(2) Uani 1 1 d .
O57 O 0.2643(2) 1.0065(7) 0.7551(4) 0.027(2) Uani 1 1 d .
O58 O 0.3168(2) 0.8825(6) 0.6532(4) 0.016(2) Uani 1 1 d U
O59 O 0.2855(2) 0.6250(6) 0.7190(4) 0.019(2) Uani 1 1 d .
O60 O 0.4203(2) 0.7558(7) 0.9515(4) 0.027(2) Uani 1 1 d .
O61 O 0.44403(18) 0.8131(6) 0.8538(4) 0.014(2) Uani 1 1 d .
O1W O 0.2867(7) 0.6697(18) 0.0711(15) 0.212(15) Uani 1 1 d .
O2W O 0.3342(3) 0.1928(8) 0.7649(5) 0.063(4) Uani 1 1 d .
O3W O 0.2942(7) 0.8506(17) 0.9324(13) 0.202(15) Uani 1 1 d .
O4W O 0.4508(5) 0.155(2) 0.8473(10) 0.184(12) Uani 1 1 d .
O5W O 0.2742(6) 0.7630(19) 0.1776(12) 0.176(11) Uani 1 1 d .
O6W O 0.2929(3) 0.4084(10) 0.7887(7) 0.066(4) Uani 1 1 d .
O7W O 0.3186(7) 0.6017(19) 1.0129(11) 0.186(12) Uani 1 1 d .
O8W O 0.5298(5) 0.0892(16) 0.7887(12) 0.159(9) Uani 1 1 d U
O9W O 0.3542(5) 0.7314(18) 0.9646(10) 0.144(9) Uani 1 1 d .
O10W O 0.3793(9) 0.782(2) 1.050(3) 0.41(4) Uani 1 1 d .
O11W O 0.9973(4) 0.2442(13) 0.3218(8) 0.100(6) Uani 1 1 d .
P1 P 0.40695(8) 0.6187(2) 0.73101(14) 0.0116(8) Uani 1 1 d .
P2 P 0.34218(8) 0.8086(2) 0.67487(14) 0.0116(7) Uani 1 1 d .
W1 W 0.452797(12) 0.81849(4) 0.77179(2) 0.01495(13) Uani 1 1 d .
W2 W 0.334768(12) 0.70502(4) 0.52672(2) 0.01500(13) Uani 1 1 d .
W3 W 0.442207(12) 0.71505(4) 0.62040(2) 0.01393(13) Uani 1 1 d .
W4 W 0.297893(12) 0.60168(4) 0.64357(2) 0.01608(13) Uani 1 1 d .
W5 W 0.307550(13) 0.70058(4) 0.78441(2) 0.01671(13) Uani 1 1 d .
W6 W 0.367971(12) 0.52476(4) 0.83605(2) 0.01528(13) Uani 1 1 d .
W7 W 0.391266(13) 0.99715(4) 0.71966(2) 0.01600(13) Uani 1 1 d .
W8 W 0.323420(13) 1.03814(4) 0.61094(2) 0.01758(14) Uani 1 1 d .
W9 W 0.395244(12) 0.53262(4) 0.57866(2) 0.01456(13) Uani 1 1 d .
W10 W 0.358754(12) 0.42866(4) 0.69409(2) 0.01467(13) Uani 1 1 d .
W11 W 0.380479(13) 0.89010(4) 0.56310(2) 0.01474(13) Uani 1 1 d .
W12 W 0.415335(13) 0.73253(4) 0.87431(2) 0.01564(13) Uani 1 1 d .
W13 W 0.437215(12) 0.39348(4) 0.71009(2) 0.01414(13) Uani 1 1 d .
W14 W 0.287459(13) 0.94745(4) 0.71806(2) 0.01792(14) Uani 1 1 d .
W15 W 0.446428(12) 0.48674(4) 0.85102(2) 0.01485(13) Uani 1 1 d .
W16 W 0.277189(13) 0.84772(4) 0.57553(2) 0.01691(14) Uani 1 1 d .
W17 W 0.355900(13) 0.91068(4) 0.82389(2) 0.01643(14) Uani 1 1 d .

loop_
_atom_site_aniso_label
_atom_site_aniso_U_11
_atom_site_aniso_U_22
_atom_site_aniso_U_33
_atom_site_aniso_U_23
_atom_site_aniso_U_13
_atom_site_aniso_U_12
C1 0.043(13) 0.043(10) 0.039(9) 0.011(8) 0.022(9) 0.013(9)
C2 0.029(11) 0.034(9) 0.054(10) 0.000(8) 0.023(9) 0.009(8)
C3 0.040(16) 0.23(4) 0.048(13) 0.086(18) -0.023(11) -0.039(19)
C4 0.050(15) 0.066(14) 0.057(12) 0.021(11) -0.002(10) -0.018(11)
C5 0.12(2) 0.056(14) 0.068(15) 0.014(12) -0.050(15) 0.007(15)
C6 0.29(6) 0.20(4) 0.060(17) 0.01(2) -0.06(2) -0.15(4)
Cu1 0.0216(16) 0.0294(14) 0.0242(13) 0.0081(11) 0.0066(11) 0.0027(12)
Eu1 0.0105(6) 0.0139(5) 0.0177(5) 0.000 0.0016(4) 0.000
N1 0.018(8) 0.039(8) 0.021(6) 0.008(6) 0.001(5) 0.001(6)
N2 0.024(8) 0.036(7) 0.019(6) 0.000(6) 0.001(5) -0.002(6)
N3 0.14(3) 0.24(3) 0.066(14) -0.083(19) 0.008(15) -0.07(2)
N4 0.052(11) 0.031(8) 0.033(7) 0.008(6) 0.006(7) -0.001(7)
N5 0.038(10) 0.051(10) 0.043(8) -0.005(7) 0.005(7) 0.005(8)
N6 0.046(11) 0.052(9) 0.039(8) 0.013(7) 0.017(7) -0.004(8)
Na1 0.054(6) 0.050(5) 0.075(5) 0.014(4) 0.004(4) -0.002(4)
O1 0.018(6) 0.013(5) 0.014(4) -0.002(4) 0.004(4) -0.002(4)
O2 0.017(6) 0.020(5) 0.016(5) -0.005(4) 0.000(4) 0.005(4)
O3 0.022(6) 0.017(5) 0.020(5) 0.002(4) 0.007(4) 0.001(5)
O4 0.010(6) 0.022(5) 0.024(5) -0.006(4) 0.001(4) 0.002(4)
O5 0.014(6) 0.023(5) 0.015(4) 0.002(4) 0.004(4) 0.004(4)
O6 0.010(6) 0.015(5) 0.017(4) 0.002(4) 0.002(4) -0.007(4)
O7 0.009(6) 0.022(5) 0.027(5) -0.002(4) 0.009(4) 0.000(4)
O8 0.012(6) 0.023(5) 0.019(5) 0.003(4) 0.004(4) -0.003(4)
O9 0.015(6) 0.011(4) 0.021(5) -0.004(4) 0.003(4) 0.003(4)
O10 0.015(6) 0.021(5) 0.021(5) 0.011(4) 0.008(4) 0.005(4)
O11 0.015(6) 0.020(5) 0.021(5) -0.006(4) 0.001(4) 0.008(4)
O12 0.009(6) 0.019(5) 0.027(5) 0.000(4) 0.000(4) -0.003(4)
O13 0.009(5) 0.015(5) 0.024(5) -0.006(4) 0.004(4) 0.007(4)
O14 0.019(6) 0.010(4) 0.024(5) 0.000(4) 0.000(4) 0.004(4)
O15 0.010(5) 0.023(5) 0.014(4) -0.003(4) -0.003(4) -0.004(4)
O16 0.027(7) 0.021(5) 0.022(5) 0.000(4) -0.002(4) 0.004(5)
O17 0.022(6) 0.024(5) 0.018(5) 0.004(4) -0.004(4) -0.002(5)
O18 0.033(7) 0.014(5) 0.016(5) -0.001(4) 0.007(4) 0.012(5)
O19 0.009(5) 0.023(5) 0.012(4) -0.002(4) 0.000(4) -0.003(4)
O20 0.022(6) 0.012(5) 0.018(5) 0.001(4) 0.007(4) 0.000(4)
O21 0.015(6) 0.019(5) 0.018(5) 0.006(4) 0.001(4) 0.007(4)
O22 0.031(7) 0.010(5) 0.026(5) 0.009(4) 0.014(5) 0.007(5)
O23 0.011(6) 0.026(5) 0.015(4) 0.002(4) 0.003(4) 0.007(4)
O24 0.006(5) 0.016(5) 0.018(4) 0.001(4) 0.003(4) 0.007(4)
O25 0.007(5) 0.019(5) 0.007(4) -0.006(4) -0.002(4) -0.003(4)
O26 0.012(6) 0.017(5) 0.019(5) -0.005(4) 0.001(4) 0.003(4)
O27 0.018(6) 0.014(5) 0.015(4) 0.002(4) 0.000(4) -0.002(4)
O28 0.017(6) 0.021(5) 0.028(5) -0.007(4) 0.004(4) 0.008(5)
O29 0.039(8) 0.018(5) 0.026(5) 0.011(4) 0.012(5) 0.010(5)
O30 0.016(6) 0.018(5) 0.019(5) 0.003(4) -0.004(4) 0.006(4)
O31 0.011(6) 0.023(5) 0.040(6) 0.002(5) 0.000(5) -0.009(5)
O32 0.007(5) 0.017(5) 0.019(5) -0.002(4) 0.003(4) -0.003(4)
O33 0.008(5) 0.017(5) 0.022(5) 0.002(4) 0.004(4) -0.001(4)
O34 0.013(6) 0.016(5) 0.021(5) -0.002(4) 0.005(4) -0.002(4)
O35 0.006(6) 0.030(6) 0.042(6) -0.003(5) 0.006(4) 0.002(5)
O36 0.021(6) 0.019(5) 0.013(4) -0.001(4) 0.006(4) 0.011(4)
O37 0.016(6) 0.014(5) 0.014(4) 0.002(4) 0.004(4) 0.005(4)
O38 0.025(3) 0.025(2) 0.026(2) 0.0000(10) 0.0043(11) -0.0006(10)
O39 0.016(6) 0.017(5) 0.023(5) 0.000(4) -0.003(4) 0.003(4)
O40 0.021(6) 0.017(5) 0.014(4) -0.001(4) -0.001(4) 0.009(4)
O41 0.014(6) 0.017(5) 0.018(5) 0.004(4) 0.004(4) 0.006(4)
O42 0.020(6) 0.018(5) 0.013(4) -0.003(4) -0.001(4) 0.008(4)
O43 0.024(7) 0.017(5) 0.033(5) 0.002(4) -0.003(5) 0.002(5)
O44 0.018(6) 0.012(5) 0.036(5) 0.001(4) 0.002(5) 0.000(4)
O45 0.036(7) 0.025(6) 0.027(5) -0.008(4) 0.005(5) -0.008(5)
O46 0.018(6) 0.021(5) 0.022(5) -0.004(4) 0.006(4) -0.005(5)
O47 0.025(7) 0.046(7) 0.015(5) -0.001(5) 0.002(4) 0.010(5)
O48 0.009(5) 0.024(5) 0.017(4) -0.005(4) 0.004(4) -0.003(4)
O49 0.016(6) 0.018(5) 0.016(4) 0.002(4) -0.006(4) 0.001(4)
O50 0.027(7) 0.021(5) 0.016(5) 0.001(4) 0.006(4) 0.005(5)
O51 0.018(6) 0.029(6) 0.018(5) 0.003(4) 0.004(4) 0.004(5)
O52 0.028(7) 0.036(6) 0.018(5) 0.004(4) 0.013(4) 0.001(5)
O53 0.021(6) 0.017(5) 0.025(5) -0.010(4) 0.005(4) -0.002(5)
O54 0.026(7) 0.035(6) 0.018(5) 0.006(4) 0.007(4) -0.002(5)
O55 0.008(6) 0.033(6) 0.021(5) 0.006(4) 0.000(4) 0.002(5)
O56 0.020(6) 0.026(5) 0.023(5) -0.007(4) 0.003(4) -0.001(5)
O57 0.019(6) 0.037(6) 0.028(5) -0.002(5) 0.010(5) 0.006(5)
O58 0.015(2) 0.016(2) 0.016(2) 0.0002(10) 0.0025(10) 0.0004(10)
O59 0.014(6) 0.019(5) 0.021(5) -0.002(4) -0.004(4) -0.003(4)
O60 0.026(7) 0.032(6) 0.022(5) -0.002(5) 0.003(4) 0.010(5)
O61 0.004(5) 0.018(5) 0.020(5) -0.008(4) 0.004(4) -0.003(4)
O1W 0.20(3) 0.11(2) 0.30(4) 0.05(2) -0.03(3) -0.06(2)
O2W 0.107(13) 0.028(7) 0.052(8) -0.003(6) 0.012(8) 0.000(7)
O3W 0.27(4) 0.13(2) 0.25(3) -0.10(2) 0.16(3) -0.10(2)
O4W 0.09(2) 0.32(4) 0.137(19) 0.03(2) 0.013(15) 0.04(2)
O5W 0.15(3) 0.17(2) 0.20(2) 0.07(2) 0.008(19) -0.015(19)
O6W 0.041(10) 0.059(9) 0.102(11) 0.021(8) 0.022(8) -0.012(7)
O7W 0.24(4) 0.17(2) 0.15(2) 0.080(19) 0.05(2) 0.02(2)
O8W 0.119(16) 0.119(14) 0.233(17) -0.061(13) 0.012(13) -0.002(12)
O9W 0.16(2) 0.16(2) 0.130(17) 0.068(16) 0.077(16) 0.023(17)
O10W 0.23(4) 0.21(3) 0.87(11) -0.34(5) 0.30(6) -0.08(3)
O11W 0.051(12) 0.110(14) 0.133(15) -0.017(12) 0.003(10) -0.016(10)
P1 0.016(2) 0.0076(16) 0.0100(15) 0.0011(13) 0.0004(14) -0.0019(16)
P2 0.010(2) 0.0117(16) 0.0138(16) -0.0022(14) 0.0034(14) -0.0022(15)
W1 0.0115(3) 0.0151(3) 0.0179(3) -0.0022(2) 0.0018(2) -0.0007(3)
W2 0.0140(3) 0.0174(3) 0.0131(3) -0.0009(2) 0.0011(2) 0.0007(3)
W3 0.0114(3) 0.0155(3) 0.0152(3) -0.0001(2) 0.0033(2) 0.0014(2)
W4 0.0100(3) 0.0182(3) 0.0195(3) 0.0013(2) 0.0015(2) -0.0013(3)
W5 0.0123(3) 0.0206(3) 0.0182(3) 0.0025(2) 0.0054(2) 0.0014(3)
W6 0.0120(3) 0.0185(3) 0.0156(3) 0.0027(2) 0.0030(2) -0.0006(3)
W7 0.0148(3) 0.0131(3) 0.0198(3) -0.0028(2) 0.0024(2) 0.0000(3)
W8 0.0162(3) 0.0146(3) 0.0215(3) 0.0015(2) 0.0024(2) 0.0041(3)
W9 0.0140(3) 0.0156(3) 0.0139(3) -0.0018(2) 0.0019(2) 0.0007(3)
W10 0.0106(3) 0.0149(3) 0.0181(3) -0.0002(2) 0.0016(2) -0.0018(2)
W11 0.0145(3) 0.0145(3) 0.0155(3) 0.0012(2) 0.0033(2) 0.0012(3)
W12 0.0139(3) 0.0186(3) 0.0136(3) -0.0014(2) 0.0005(2) 0.0000(3)
W13 0.0115(3) 0.0120(3) 0.0185(3) 0.0000(2) 0.0017(2) -0.0002(2)
W14 0.0142(3) 0.0203(3) 0.0196(3) -0.0014(2) 0.0040(2) 0.0061(3)
W15 0.0112(3) 0.0176(3) 0.0150(3) 0.0029(2) 0.0004(2) 0.0011(3)
W16 0.0124(3) 0.0196(3) 0.0177(3) 0.0004(2) 0.0003(2) 0.0031(3)
W17 0.0154(3) 0.0191(3) 0.0147(3) -0.0039(2) 0.0026(2) 0.0032(3)

loop_
_atom_type_symbol
_atom_type_description
_atom_type_scat_dispersion_real
_atom_type_scat_dispersion_imag
_atom_type_scat_source
O O 0.0106 0.0060 'International Tables Vol C Tables 4.2.6.8 and 6.1.1.4'
W W -0.8490 6.8722 'International Tables Vol C Tables 4.2.6.8 and 6.1.1.4'
P P 0.1023 0.0942 'International Tables Vol C Tables 4.2.6.8 and 6.1.1.4'
Eu Eu -0.1578 3.6682 'International Tables Vol C Tables 4.2.6.8 and 6.1.1.4'
Cu Cu 0.3201 1.2651 'International Tables Vol C Tables 4.2.6.8 and 6.1.1.4'
C C 0.0033 0.0016 'International Tables Vol C Tables 4.2.6.8 and 6.1.1.4'
N N 0.0061 0.0033 'International Tables Vol C Tables 4.2.6.8 and 6.1.1.4'
H H 0.0000 0.0000 'International Tables Vol C Tables 4.2.6.8 and 6.1.1.4'
Na Na 0.0362 0.0249 'International Tables Vol C Tables 4.2.6.8 and 6.1.1.4'

loop_
_geom_angle_atom_site_label_1
_geom_angle_atom_site_label_2
_geom_angle_atom_site_label_3
_geom_angle
_geom_angle_site_symmetry_1
_geom_angle_site_symmetry_3
C2 C1 N1 106.5(14) . .
N2 C2 C1 107.7(13) . .
C4 C3 N3 97(2) . .
C3 C4 N4 117.3(17) . .
N5 C5 C6 124.2(18) . .
N6 C6 C5 122(2) . .
N1 Cu1 N1 180.0(5) 5_665 .
N1 Cu1 N2 85.6(5) 5_665 5_665
N1 Cu1 N2 94.4(5) . 5_665
N1 Cu1 N2 94.4(5) 5_665 .
N1 Cu1 N2 85.6(5) . .
N2 Cu1 N2 180.0(10) 5_665 .
O11 Eu1 O11 77.4(5) . 2_656
O11 Eu1 O8 140.5(3) . 2_656
O11 Eu1 O8 74.2(3) 2_656 2_656
O11 Eu1 O8 74.2(3) . .
O11 Eu1 O8 140.5(3) 2_656 .
O8 Eu1 O8 142.7(4) 2_656 .
O11 Eu1 O9 115.9(3) . .
O11 Eu1 O9 144.2(3) 2_656 .
O8 Eu1 O9 76.1(3) 2_656 .
O8 Eu1 O9 74.2(3) . .
O11 Eu1 O9 144.2(3) . 2_656
O11 Eu1 O9 115.9(3) 2_656 2_656
O8 Eu1 O9 74.2(3) 2_656 2_656
O8 Eu1 O9 76.1(3) . 2_656
O9 Eu1 O9 73.7(4) . 2_656
O11 Eu1 O39 79.7(3) . 2_656
O11 Eu1 O39 71.1(3) 2_656 2_656
O8 Eu1 O39 115.4(3) 2_656 2_656
O8 Eu1 O39 77.2(3) . 2_656
O9 Eu1 O39 141.4(3) . 2_656
O9 Eu1 O39 74.6(3) 2_656 2_656
O11 Eu1 O39 71.1(3) . .
O11 Eu1 O39 79.7(3) 2_656 .
O8 Eu1 O39 77.2(3) 2_656 .
O8 Eu1 O39 115.4(3) . .
O9 Eu1 O39 74.6(3) . .
O9 Eu1 O39 141.4(3) 2_656 .
O39 Eu1 O39 142.4(4) 2_656 .
C1 N1 Cu1 108.9(8) . .
C2 N2 Cu1 106.9(9) . .
O50 Na1 O7W 85.9(6) 6_566 .
O50 Na1 O52 150.2(4) 6_566 .
O7W Na1 O52 89.4(5) . .
O50 Na1 O6W 84.0(4) 6_566 .
O7W Na1 O6W 149.8(8) . .
O52 Na1 O6W 85.5(4) . .
O50 Na1 O56 98.5(4) 6_566 4_546
O7W Na1 O56 142.2(7) . 4_546
O52 Na1 O56 103.1(4) . 4_546
O6W Na1 O56 67.7(4) . 4_546
W9 O1 W3 121.8(4) . .
W17 O2 W12 164.5(6) . .
W12 O3 W6 146.0(5) . .
W12 O4 W15 154.2(5) . .
W6 O5 W15 150.2(5) . .
P1 O6 W10 125.3(5) . .
P1 O6 W6 125.4(5) . .
W10 O6 W6 90.2(3) . .
W14 O7 W5 150.3(5) . .
W15 O8 Eu1 139.2(5) . .
W13 O9 Eu1 137.9(4) . .
W13 O10 W15 117.8(4) . .
W1 O11 Eu1 158.2(5) . .
W4 O12 W10 162.5(5) . .
W3 O13 W1 141.1(5) . .
W8 O14 W7 148.6(5) . .
W16 O15 W4 152.1(5) . .
W16 O17 W8 122.9(4) . .
W14 O18 W8 123.8(4) . .
W2 O19 W11 121.6(4) . .
P1 O20 W3 128.4(5) . .
P1 O20 W9 126.5(5) . .
W3 O20 W9 92.4(3) . .
W8 O21 W11 148.2(5) . .
W13 O23 W9 156.3(5) . .
P1 O24 W13 128.0(5) . .
P1 O24 W15 127.5(5) . .
W13 O24 W15 93.2(3) . .
P2 O25 W2 129.2(5) . .
P2 O25 W11 129.4(5) . .
W2 O25 W11 89.9(3) . .
W11 O26 W3 161.1(5) . .
W10 O27 W6 121.8(5) . .
W14 O28 W17 151.6(5) . .
W16 O30 W2 148.4(5) . .
P2 O32 W5 129.8(5) . .
P2 O32 W4 128.1(5) . .
W5 O32 W4 90.7(3) . .
W10 O33 W13 149.8(5) . .
W7 O34 W1 163.8(5) . .
W17 O36 W7 120.2(4) . .
P2 O37 W7 129.0(5) . .
P2 O37 W17 128.6(5) . .
W7 O37 W17 90.0(3) . .
W3 O39 Eu1 156.1(5) . .
W2 O40 W4 153.4(5) . .
W2 O41 W9 161.4(5) . .
W11 O42 W7 155.9(6) . .
W17 O46 W5 153.3(5) . .
P1 O48 W12 127.3(5) . .
P1 O48 W1 127.4(5) . .
W12 O48 W1 91.9(3) . .
W10 O49 W9 147.2(5) . .
W2 O50 Na1 137.5(5) . 6_565
W5 O51 W6 163.1(6) . .
W5 O52 Na1 119.2(5) . .
W14 O56 W16 121.9(5) . .
W14 O56 Na1 122.9(4) . 4_556
W16 O56 Na1 106.4(4) . 4_556
P2 O58 W8 122.3(5) . .
P2 O58 W14 124.6(4) . .
W8 O58 W14 92.6(3) . .
P2 O58 W16 124.6(5) . .
W8 O58 W16 92.4(3) . .
W14 O58 W16 91.1(3) . .
W4 O59 W5 122.0(5) . .
W12 O61 W1 123.0(4) . .
O6 P1 O20 112.0(5) . .
O6 P1 O48 111.1(5) . .
O20 P1 O48 109.1(5) . .
O6 P1 O24 108.3(5) . .
O20 P1 O24 107.7(5) . .
O48 P1 O24 108.5(5) . .
O25 P2 O37 112.3(5) . .
O25 P2 O32 112.2(5) . .
O37 P2 O32 111.0(5) . .
O25 P2 O58 107.1(5) . .
O37 P2 O58 107.7(5) . .
O32 P2 O58 106.2(5) . .
O35 W1 O11 103.1(4) . .
O35 W1 O13 102.9(4) . .
O11 W1 O13 94.0(4) . .
O35 W1 O61 98.8(4) . .
O11 W1 O61 96.0(4) . .
O13 W1 O61 153.3(4) . .
O35 W1 O34 90.2(4) . .
O11 W1 O34 166.6(4) . .
O13 W1 O34 81.1(3) . .
O61 W1 O34 83.6(3) . .
O35 W1 O48 165.7(4) . .
O11 W1 O48 88.7(4) . .
O13 W1 O48 83.9(3) . .
O61 W1 O48 71.7(3) . .
O34 W1 O48 78.4(3) . .
O50 W2 O40 102.6(4) . .
O50 W2 O41 98.9(4) . .
O40 W2 O41 90.3(4) . .
O50 W2 O19 99.3(4) . .
O40 W2 O19 158.0(3) . .
O41 W2 O19 89.4(4) . .
O50 W2 O30 96.7(4) . .
O40 W2 O30 86.4(4) . .
O41 W2 O30 164.5(4) . .
O19 W2 O30 88.1(4) . .
O50 W2 O25 173.1(4) . .
O40 W2 O25 84.1(3) . .
O41 W2 O25 82.8(3) . .
O19 W2 O25 74.0(3) . .
O30 W2 O25 81.8(3) . .
O22 W3 O39 101.4(4) . .
O22 W3 O13 102.8(4) . .
O39 W3 O13 95.7(4) . .
O22 W3 O1 97.2(4) . .
O39 W3 O1 93.7(4) . .
O13 W3 O1 155.7(4) . .
O22 W3 O26 89.6(4) . .
O39 W3 O26 168.8(4) . .
O13 W3 O26 84.1(3) . .
O1 W3 O26 82.4(3) . .
O22 W3 O20 165.8(4) . .
O39 W3 O20 89.7(4) . .
O13 W3 O20 84.8(4) . .
O1 W3 O20 72.9(3) . .
O26 W3 O20 79.1(3) . .
O31 W4 O12 100.7(4) . .
O31 W4 O59 99.5(4) . .
O12 W4 O59 92.8(4) . .
O31 W4 O40 102.1(4) . .
O12 W4 O40 90.2(4) . .
O59 W4 O40 157.3(4) . .
O31 W4 O15 96.7(4) . .
O12 W4 O15 162.5(4) . .
O59 W4 O15 86.5(4) . .
O40 W4 O15 84.0(4) . .
O31 W4 O32 171.8(4) . .
O12 W4 O32 83.1(4) . .
O59 W4 O32 73.0(3) . .
O40 W4 O32 85.1(3) . .
O15 W4 O32 80.0(3) . .
O52 W5 O51 100.0(4) . .
O52 W5 O46 100.8(4) . .
O51 W5 O46 91.2(4) . .
O52 W5 O59 99.7(4) . .
O51 W5 O59 92.2(4) . .
O46 W5 O59 158.3(4) . .
O52 W5 O7 95.6(4) . .
O51 W5 O7 164.2(4) . .
O46 W5 O7 83.8(4) . .
O59 W5 O7 87.2(4) . .
O52 W5 O32 172.5(4) . .
O51 W5 O32 83.7(4) . .
O46 W5 O32 85.6(3) . .
O59 W5 O32 73.5(3) . .
O7 W5 O32 81.0(3) . .
O54 W6 O5 101.4(4) . .
O54 W6 O3 102.8(4) . .
O5 W6 O3 90.8(4) . .
O54 W6 O27 99.4(4) . .
O5 W6 O27 93.0(4) . .
O3 W6 O27 156.4(3) . .
O54 W6 O51 94.0(4) . .
O5 W6 O51 164.6(4) . .
O3 W6 O51 84.3(4) . .
O27 W6 O51 85.9(4) . .
O54 W6 O6 171.8(4) . .
O5 W6 O6 83.2(3) . .
O3 W6 O6 83.9(3) . .
O27 W6 O6 73.5(3) . .
O51 W6 O6 81.8(3) . .
O38 W7 O34 101.7(4) . .
O38 W7 O42 100.2(4) . .
O34 W7 O42 93.6(4) . .
O38 W7 O36 98.1(4) . .
O34 W7 O36 94.2(4) . .
O42 W7 O36 158.3(4) . .
O38 W7 O14 95.2(4) . .
O34 W7 O14 163.0(4) . .
O42 W7 O14 81.8(4) . .
O36 W7 O14 84.8(4) . .
O38 W7 O37 171.1(4) . .
O34 W7 O37 83.9(4) . .
O42 W7 O37 86.2(3) . .
O36 W7 O37 74.5(3) . .
O14 W7 O37 79.5(3) . .
O43 W8 O14 103.7(4) . .
O43 W8 O21 103.0(4) . .
O14 W8 O21 90.6(4) . .
O43 W8 O17 99.1(4) . .
O14 W8 O17 156.7(4) . .
O21 W8 O17 88.9(4) . .
O43 W8 O18 99.9(4) . .
O14 W8 O18 88.2(4) . .
O21 W8 O18 156.7(4) . .
O17 W8 O18 83.2(4) . .
O43 W8 O58 167.8(4) . .
O14 W8 O58 84.5(3) . .
O21 W8 O58 85.6(3) . .
O17 W8 O58 72.2(3) . .
O18 W8 O58 71.1(3) . .
O53 W9 O1 99.8(4) . .
O53 W9 O41 99.2(4) . .
O1 W9 O41 90.6(4) . .
O53 W9 O49 101.5(4) . .
O1 W9 O49 158.7(3) . .
O41 W9 O49 86.8(4) . .
O53 W9 O23 96.4(4) . .
O1 W9 O23 90.4(4) . .
O41 W9 O23 164.0(3) . .
O49 W9 O23 86.5(4) . .
O53 W9 O20 171.2(4) . .
O1 W9 O20 72.8(3) . .
O41 W9 O20 85.9(3) . .
O49 W9 O20 85.9(3) . .
O23 W9 O20 79.2(3) . .
O45 W10 O33 101.5(5) . .
O45 W10 O49 101.7(4) . .
O33 W10 O49 90.8(4) . .
O45 W10 O27 99.1(4) . .
O33 W10 O27 93.3(4) . .
O49 W10 O27 157.6(4) . .
O45 W10 O12 94.4(5) . .
O33 W10 O12 164.1(4) . .
O49 W10 O12 85.5(4) . .
O27 W10 O12 84.6(4) . .
O45 W10 O6 172.1(4) . .
O33 W10 O6 83.1(4) . .
O49 W10 O6 84.5(3) . .
O27 W10 O6 74.1(3) . .
O12 W10 O6 81.2(3) . .
O29 W11 O26 100.6(4) . .
O29 W11 O42 101.0(4) . .
O26 W11 O42 93.3(4) . .
O29 W11 O19 98.9(4) . .
O26 W11 O19 93.5(4) . .
O42 W11 O19 157.4(4) . .
O29 W11 O21 96.2(4) . .
O26 W11 O21 163.1(4) . .
O42 W11 O21 82.5(4) . .
O19 W11 O21 84.9(4) . .
O29 W11 O25 171.5(4) . .
O26 W11 O25 84.2(4) . .
O42 W11 O25 85.6(3) . .
O19 W11 O25 73.7(3) . .
O21 W11 O25 79.2(3) . .
O60 W12 O61 99.2(4) . .
O60 W12 O3 101.3(4) . .
O61 W12 O3 159.2(3) . .
O60 W12 O4 98.8(4) . .
O61 W12 O4 92.2(4) . .
O3 W12 O4 88.2(4) . .
O60 W12 O2 96.5(4) . .
O61 W12 O2 89.1(4) . .
O3 W12 O2 85.1(4) . .
O4 W12 O2 164.2(3) . .
O60 W12 O48 172.5(4) . .
O61 W12 O48 73.3(3) . .
O3 W12 O48 86.2(3) . .
O4 W12 O48 81.1(3) . .
O2 W12 O48 84.2(3) . .
O44 W13 O9 101.7(4) . .
O44 W13 O23 100.5(4) . .
O9 W13 O23 96.3(4) . .
O44 W13 O10 99.1(4) . .
O9 W13 O10 94.7(4) . .
O23 W13 O10 155.0(4) . .
O44 W13 O33 94.2(4) . .
O9 W13 O33 164.1(4) . .
O23 W13 O33 81.0(4) . .
O10 W13 O33 82.3(4) . .
O44 W13 O24 170.9(4) . .
O9 W13 O24 84.3(3) . .
O23 W13 O24 85.4(3) . .
O10 W13 O24 73.4(3) . .
O33 W13 O24 79.9(3) . .
O57 W14 O28 101.3(4) . .
O57 W14 O7 103.6(4) . .
O28 W14 O7 86.6(4) . .
O57 W14 O18 100.0(4) . .
O28 W14 O18 89.7(4) . .
O7 W14 O18 156.4(4) . .
O57 W14 O56 101.2(4) . .
O28 W14 O56 157.4(4) . .
O7 W14 O56 86.8(4) . .
O18 W14 O56 87.8(4) . .
O57 W14 O58 170.8(4) . .
O28 W14 O58 84.3(3) . .
O7 W14 O58 84.0(3) . .
O18 W14 O58 72.4(3) . .
O56 W14 O58 73.6(4) . .
O55 W15 O8 102.1(4) . .
O55 W15 O4 100.2(4) . .
O8 W15 O4 93.7(4) . .
O55 W15 O10 100.0(4) . .
O8 W15 O10 95.5(4) . .
O4 W15 O10 155.4(4) . .
O55 W15 O5 94.3(4) . .
O8 W15 O5 163.5(4) . .
O4 W15 O5 80.8(4) . .
O10 W15 O5 83.9(4) . .
O55 W15 O24 171.9(4) . .
O8 W15 O24 83.0(4) . .
O4 W15 O24 85.6(3) . .
O10 W15 O24 73.1(3) . .
O5 W15 O24 81.0(3) . .
O16 W16 O15 104.9(4) . .
O16 W16 O30 104.1(4) . .
O15 W16 O30 86.9(4) . .
O16 W16 O17 99.1(4) . .
O15 W16 O17 156.0(4) . .
O30 W16 O17 87.6(4) . .
O16 W16 O56 98.0(4) . .
O15 W16 O56 88.2(4) . .
O30 W16 O56 157.8(4) . .
O17 W16 O56 88.2(4) . .
O16 W16 O58 167.7(4) . .
O15 W16 O58 83.8(3) . .
O30 W16 O58 84.7(3) . .
O17 W16 O58 72.5(3) . .
O56 W16 O58 73.2(4) . .
O47 W17 O2 99.6(4) . .
O47 W17 O46 101.0(5) . .
O2 W17 O46 89.5(4) . .
O47 W17 O36 99.5(4) . .
O2 W17 O36 92.6(4) . .
O46 W17 O36 158.7(4) . .
O47 W17 O28 97.7(4) . .
O2 W17 O28 162.3(4) . .
O46 W17 O28 83.5(4) . .
O36 W17 O28 88.2(4) . .
O47 W17 O37 173.7(4) . .
O2 W17 O37 81.9(3) . .
O46 W17 O37 85.1(3) . .
O36 W17 O37 74.3(3) . .
O28 W17 O37 81.3(3) . .

loop_
_geom_bond_atom_site_label_1
_geom_bond_atom_site_label_2
_geom_bond_distance
_geom_bond_site_symmetry_2
C1 C2 1.51(2) .
C1 N1 1.514(19) .
C2 N2 1.464(18) .
C3 C4 1.52(3) .
C3 N3 1.54(4) .
C4 N4 1.54(2) .
C5 N5 1.40(2) .
C5 C6 1.448(18) .
C6 N6 1.36(3) .
Cu1 N1 1.979(12) 5_665
Cu1 N1 1.979(12) .
Cu1 N2 2.012(12) 5_665
Cu1 N2 2.012(12) .
Eu1 O11 2.384(9) .
Eu1 O11 2.384(9) 2_656
Eu1 O8 2.404(9) 2_656
Eu1 O8 2.404(9) .
Eu1 O9 2.409(9) .
Eu1 O9 2.409(9) 2_656
Eu1 O39 2.410(9) 2_656
Eu1 O39 2.410(9) .
Na1 O50 2.743(12) 6_566
Na1 O7W 2.81(3) .
Na1 O52 2.893(12) .
Na1 O6W 2.947(17) .
Na1 O56 2.984(13) 4_546
O1 W9 1.895(9) .
O1 W3 1.973(8) .
O2 W17 1.859(9) .
O2 W12 1.948(9) .
O3 W12 1.899(9) .
O3 W6 1.911(9) .
O4 W12 1.906(9) .
O4 W15 1.938(9) .
O5 W6 1.836(9) .
O5 W15 2.082(9) .
O6 P1 1.533(9) .
O6 W10 2.362(8) .
O6 W6 2.381(8) .
O7 W14 1.890(9) .
O7 W5 1.967(9) .
O8 W15 1.777(9) .
O9 W13 1.775(9) .
O10 W13 1.941(8) .
O10 W15 1.942(9) .
O11 W1 1.772(9) .
O12 W4 1.814(9) .
O12 W10 2.008(9) .
O13 W3 1.892(8) .
O13 W1 1.913(8) .
O14 W8 1.837(9) .
O14 W7 2.045(9) .
O15 W16 1.887(9) .
O15 W4 1.964(9) .
O16 W16 1.704(10) .
O17 W16 1.931(9) .
O17 W8 1.965(9) .
O18 W14 1.893(9) .
O18 W8 1.987(9) .
O19 W2 1.912(9) .
O19 W11 1.929(8) .
O20 P1 1.550(9) .
O20 W3 2.311(9) .
O20 W9 2.370(8) .
O21 W8 1.860(9) .
O21 W11 2.017(9) .
O22 W3 1.744(9) .
O23 W13 1.896(8) .
O23 W9 1.930(9) .
O24 P1 1.562(9) .
O24 W13 2.281(8) .
O24 W15 2.296(8) .
O25 P2 1.514(9) .
O25 W2 2.374(7) .
O25 W11 2.375(8) .
O26 W11 1.801(9) .
O26 W3 2.103(9) .
O27 W10 1.916(8) .
O27 W6 1.930(8) .
O28 W14 1.880(9) .
O28 W17 1.959(9) .
O29 W11 1.729(9) .
O30 W16 1.915(9) .
O30 W2 1.950(9) .
O31 W4 1.699(9) .
O32 P2 1.531(9) .
O32 W5 2.336(8) .
O32 W4 2.376(8) .
O33 W10 1.817(9) .
O33 W13 2.097(9) .
O34 W7 1.782(9) .
O34 W1 2.112(9) .
O35 W1 1.727(10) .
O36 W17 1.911(9) .
O36 W7 1.935(8) .
O37 P2 1.529(9) .
O37 W7 2.346(9) .
O37 W17 2.370(8) .
O38 W7 1.710(10) .
O39 W3 1.756(9) .
O40 W2 1.877(9) .
O40 W4 1.911(9) .
O41 W2 1.900(9) .
O41 W9 1.914(9) .
O42 W11 1.889(8) .
O42 W7 1.906(8) .
O43 W8 1.707(9) .
O44 W13 1.723(9) .
O45 W10 1.724(10) .
O46 W17 1.895(9) .
O46 W5 1.907(9) .
O47 W17 1.721(9) .
O48 P1 1.550(9) .
O48 W12 2.326(8) .
O48 W1 2.360(9) .
O49 W10 1.893(9) .
O49 W9 1.915(9) .
O50 W2 1.709(8) .
O50 Na1 2.743(12) 6_565
O51 W5 1.820(9) .
O51 W6 2.012(9) .
O52 W5 1.721(9) .
O53 W9 1.696(8) .
O54 W6 1.701(9) .
O55 W15 1.725(8) .
O56 W14 1.929(9) .
O56 W16 1.948(9) .
O56 Na1 2.984(13) 4_556
O57 W14 1.710(10) .
O58 P2 1.592(10) .
O58 W8 2.365(8) .
O58 W14 2.372(9) .
O58 W16 2.375(9) .
O59 W4 1.904(9) .
O59 W5 1.929(8) .
O60 W12 1.712(9) .
O61 W12 1.891(9) .
O61 W1 1.942(8) .
